data_1556867
loop_
_publ_author_name
'Su, Xiaojun'
'Baker, J. J.'
'Martin, Caleb D.'

_publ_section_title
;
 Dimeric boroles: effective sources of monomeric boroles for heterocycle
 synthesis.
;
_journal_issue 1
_journal_name_full 'Chemical science'
_journal_page_first 126
_journal_page_last 131
_journal_paper_doi 10.1039/c9sc04053f
_journal_volume 11
_journal_year 2020
_chemical_formula_moiety 'C32 H35 B O'
_chemical_formula_sum 'C32 H35 B O'
_chemical_formula_weight 446.41
_chemical_name_common 'TMB + diphenylketene'
_space_group_crystal_system monoclinic
_space_group_IT_number 14
_space_group_name_Hall '-P 2ybc'
_space_group_name_H-M_alt 'P 1 21/c 1'
_atom_sites_solution_hydrogens geom
_atom_sites_solution_primary direct
_audit_creation_method SHELXL-2013
_audit_update_record
;
2019-10-18 deposited with the CCDC.	2019-11-01 downloaded from the CCDC.
;
_cell_angle_alpha 90
_cell_angle_beta 125.6210(10)
_cell_angle_gamma 90
_cell_formula_units_Z 4
_cell_length_a 10.6036(3)
_cell_length_b 17.5824(5)
_cell_length_c 17.4460(5)
_cell_measurement_reflns_used 9990
_cell_measurement_temperature 150(2)
_cell_measurement_theta_max 30.75
_cell_measurement_theta_min 2.24
_cell_volume 2643.98(13)
_computing_cell_refinement 'Bruker SAINT'
_computing_data_collection 'Bruker APEX2'
_computing_data_reduction 'Bruker SAINT'
_computing_molecular_graphics 'Bruker SHELXTL'
_computing_publication_material 'Bruker SHELXTL'
_computing_structure_refinement 'SHELXL-2014 (Sheldrick 2014)'
_computing_structure_solution 'SHELXS-97 (Sheldrick 2008)'
_diffrn_ambient_temperature 150(2)
_diffrn_measured_fraction_theta_full 0.988
_diffrn_measured_fraction_theta_max 0.992
_diffrn_measurement_device_type 'Bruker APEX-II CCD'
_diffrn_measurement_method '\f and \w scans'
_diffrn_radiation_type MoK\a
_diffrn_radiation_wavelength 0.71073
_diffrn_reflns_av_R_equivalents 0.0333
_diffrn_reflns_av_unetI/netI 0.0244
_diffrn_reflns_Laue_measured_fraction_full 0.988
_diffrn_reflns_Laue_measured_fraction_max 0.992
_diffrn_reflns_limit_h_max 14
_diffrn_reflns_limit_h_min -14
_diffrn_reflns_limit_k_max 24
_diffrn_reflns_limit_k_min -24
_diffrn_reflns_limit_l_max 23
_diffrn_reflns_limit_l_min -24
_diffrn_reflns_number 40751
_diffrn_reflns_point_group_measured_fraction_full 0.988
_diffrn_reflns_point_group_measured_fraction_max 0.992
_diffrn_reflns_theta_full 25.242
_diffrn_reflns_theta_max 29.575
_diffrn_reflns_theta_min 3.011
_exptl_absorpt_coefficient_mu 0.065
_exptl_absorpt_correction_T_max 1.0000
_exptl_absorpt_correction_T_min 0.9036
_exptl_absorpt_correction_type multi-scan
_exptl_absorpt_process_details SADABs
_exptl_crystal_colour colourless
_exptl_crystal_density_diffrn 1.121
_exptl_crystal_description block
_exptl_crystal_F_000 960
_exptl_crystal_size_max 0.248
_exptl_crystal_size_mid 0.164
_exptl_crystal_size_min 0.111
_refine_diff_density_max 0.337
_refine_diff_density_min -0.240
_refine_diff_density_rms 0.039
_refine_ls_extinction_method none
_refine_ls_goodness_of_fit_ref 1.075
_refine_ls_hydrogen_treatment constr
_refine_ls_matrix_type full
_refine_ls_number_parameters 311
_refine_ls_number_reflns 7370
_refine_ls_number_restraints 0
_refine_ls_restrained_S_all 1.075
_refine_ls_R_factor_all 0.0660
_refine_ls_R_factor_gt 0.0561
_refine_ls_shift/su_max 0.000
_refine_ls_shift/su_mean 0.000
_refine_ls_structure_factor_coef Fsqd
_refine_ls_weighting_details 'w=1/[\s^2^(Fo^2^)+(0.0592P)^2^+0.9677P] where P=(Fo^2^+2Fc^2^)/3'
_refine_ls_weighting_scheme calc
_refine_ls_wR_factor_gt 0.1369
_refine_ls_wR_factor_ref 0.1426
_reflns_Friedel_coverage 0.000
_reflns_number_gt 6267
_reflns_number_total 7370
_reflns_threshold_expression 'I > 2\s(I)'
_cod_data_source_file c9sc04053f3.cif
_cod_data_source_block 6
_cod_depositor_comments 'Adding full bibliography for 1552504--1556868.cif.'
_cod_original_sg_symbol_H-M 'P 21/c'
_cod_database_code 1556867
_shelx_space_group_comment
;
The symmetry employed for this shelxl refinement is uniquely defined
by the following loop, which should always be used as a source of
symmetry information in preference to the above space-group names.
They are only intended as comments.
;
_shelxl_version_number 2013-3

loop_
_space_group_symop_operation_xyz
'x, y, z'
'-x, y+1/2, -z+1/2'
'-x, -y, -z'
'x, -y-1/2, z-1/2'

loop_
_atom_site_label
_atom_site_type_symbol
_atom_site_fract_x
_atom_site_fract_y
_atom_site_fract_z
_atom_site_U_iso_or_equiv
_atom_site_adp_type
_atom_site_occupancy
_atom_site_site_symmetry_order
_atom_site_calc_flag
_atom_site_refinement_flags_posn
_atom_site_refinement_flags_adp
B1 B 0.37484(15) 0.44082(7) 0.24462(10) 0.0247(2) Uani 1 1 d . .
O1 O 0.24753(9) 0.40038(4) 0.22265(6) 0.02474(18) Uani 1 1 d . .
C1 C 0.26726(12) 0.33934(6) 0.28001(8) 0.0230(2) Uani 1 1 d . .
C2 C 0.36609(14) 0.27853(6) 0.28121(8) 0.0251(2) Uani 1 1 d . .
C3 C 0.51819(14) 0.29121(7) 0.32156(9) 0.0277(2) Uani 1 1 d . .
C4 C 0.59879(14) 0.36250(7) 0.37546(9) 0.0308(3) Uani 1 1 d . .
C5 C 0.53384(14) 0.43176(7) 0.34276(9) 0.0302(3) Uani 1 1 d . .
C6 C 0.18880(12) 0.33639(6) 0.31879(8) 0.0227(2) Uani 1 1 d . .
C7 C 0.08689(13) 0.39774(6) 0.31294(8) 0.0243(2) Uani 1 1 d . .
C8 C 0.00335(18) 0.44759(11) 0.23766(12) 0.0501(4) Uani 1 1 d . .
H8 H 0.0096 0.4435 0.1868 0.060 Uiso 1 1 calc R U
C9 C -0.0898(2) 0.50369(11) 0.23715(16) 0.0651(6) Uani 1 1 d . .
H9 H -0.1443 0.5368 0.1861 0.078 Uiso 1 1 calc R U
C10 C -0.10228(18) 0.51093(8) 0.31073(14) 0.0467(4) Uani 1 1 d . .
H10 H -0.1635 0.5491 0.3103 0.056 Uiso 1 1 calc R U
C11 C -0.02347(17) 0.46121(9) 0.38504(11) 0.0417(3) Uani 1 1 d . .
H11 H -0.0331 0.4648 0.4346 0.050 Uiso 1 1 calc R U
C12 C 0.07064(16) 0.40557(8) 0.38642(9) 0.0334(3) Uani 1 1 d . .
H12 H 0.1243 0.3726 0.4376 0.040 Uiso 1 1 calc R U
C13 C 0.20009(14) 0.26641(6) 0.37111(8) 0.0246(2) Uani 1 1 d . .
C14 C 0.06319(16) 0.23059(8) 0.34471(11) 0.0354(3) Uani 1 1 d . .
H14 H -0.0317 0.2507 0.2958 0.042 Uiso 1 1 calc R U
C15 C 0.0670(2) 0.16527(8) 0.39060(12) 0.0460(4) Uani 1 1 d . .
H15 H -0.0253 0.1421 0.3727 0.055 Uiso 1 1 calc R U
C16 C 0.2069(2) 0.13447(8) 0.46265(11) 0.0442(4) Uani 1 1 d . .
H16 H 0.2092 0.0905 0.4930 0.053 Uiso 1 1 calc R U
C17 C 0.34328(19) 0.16934(8) 0.48938(10) 0.0384(3) Uani 1 1 d . .
H17 H 0.4379 0.1486 0.5377 0.046 Uiso 1 1 calc R U
C18 C 0.34028(16) 0.23569(7) 0.44434(9) 0.0307(3) Uani 1 1 d . .
H18 H 0.4328 0.2594 0.4636 0.037 Uiso 1 1 calc R U
C19 C 0.34785(14) 0.49567(6) 0.16569(9) 0.0261(2) Uani 1 1 d . .
C20 C 0.20446(15) 0.52943(6) 0.09959(9) 0.0292(3) Uani 1 1 d . .
H20 H 0.1227 0.5222 0.1046 0.035 Uiso 1 1 calc R U
C21 C 0.18162(19) 0.57363(7) 0.02644(11) 0.0387(3) Uani 1 1 d . .
H21 H 0.0861 0.5966 -0.0161 0.046 Uiso 1 1 calc R U
C22 C 0.3021(2) 0.58331(8) 0.01712(12) 0.0457(4) Uani 1 1 d . .
H22 H 0.2867 0.6121 -0.0324 0.055 Uiso 1 1 calc R U
C23 C 0.4446(2) 0.55032(8) 0.08117(12) 0.0453(4) Uani 1 1 d . .
H23 H 0.5249 0.5567 0.0746 0.054 Uiso 1 1 calc R U
C24 C 0.46816(17) 0.50765(8) 0.15534(11) 0.0356(3) Uani 1 1 d . .
H24 H 0.5654 0.4866 0.1990 0.043 Uiso 1 1 calc R U
C25 C 0.27799(15) 0.20788(7) 0.22545(9) 0.0301(3) Uani 1 1 d . .
H25A H 0.2037 0.1946 0.2387 0.036 Uiso 1 1 calc R U
H25B H 0.3504 0.1659 0.2461 0.036 Uiso 1 1 calc R U
C26 C 0.1925(2) 0.21820(10) 0.11973(11) 0.0474(4) Uani 1 1 d . .
H26A H 0.1237 0.2610 0.0992 0.071 Uiso 1 1 calc R U
H26B H 0.1337 0.1732 0.0877 0.071 Uiso 1 1 calc R U
H26C H 0.2662 0.2270 0.1055 0.071 Uiso 1 1 calc R U
C27 C 0.61602(16) 0.23491(8) 0.31136(11) 0.0375(3) Uani 1 1 d . .
H27A H 0.7139 0.2271 0.3723 0.045 Uiso 1 1 calc R U
H27B H 0.5626 0.1864 0.2900 0.045 Uiso 1 1 calc R U
C28 C 0.64714(19) 0.26309(11) 0.24176(13) 0.0495(4) Uani 1 1 d . .
H28A H 0.5504 0.2725 0.1820 0.074 Uiso 1 1 calc R U
H28B H 0.7046 0.2253 0.2344 0.074 Uiso 1 1 calc R U
H28C H 0.7061 0.3094 0.2649 0.074 Uiso 1 1 calc R U
C29 C 0.75941(15) 0.35123(9) 0.46673(11) 0.0422(3) Uani 1 1 d . .
H29A H 0.8239 0.3247 0.4527 0.051 Uiso 1 1 calc R U
H29B H 0.8058 0.4007 0.4923 0.051 Uiso 1 1 calc R U
C30 C 0.75866(19) 0.30673(11) 0.54111(11) 0.0516(4) Uani 1 1 d . .
H30A H 0.6985 0.3336 0.5574 0.077 Uiso 1 1 calc R U
H30B H 0.8631 0.3010 0.5963 0.077 Uiso 1 1 calc R U
H30C H 0.7138 0.2575 0.5167 0.077 Uiso 1 1 calc R U
C31 C 0.60766(18) 0.50588(8) 0.39484(12) 0.0444(4) Uani 1 1 d . .
H31A H 0.6937 0.4945 0.4592 0.053 Uiso 1 1 calc R U
H31B H 0.6490 0.5322 0.3651 0.053 Uiso 1 1 calc R U
C32 C 0.4957(2) 0.55778(10) 0.39619(14) 0.0567(4) Uani 1 1 d . .
H32A H 0.4127 0.5713 0.3327 0.085 Uiso 1 1 calc R U
H32B H 0.5490 0.6030 0.4312 0.085 Uiso 1 1 calc R U
H32C H 0.4541 0.5321 0.4255 0.085 Uiso 1 1 calc R U

loop_
_atom_site_aniso_label
_atom_site_aniso_U_11
_atom_site_aniso_U_22
_atom_site_aniso_U_33
_atom_site_aniso_U_23
_atom_site_aniso_U_13
_atom_site_aniso_U_12
B1 0.0271(6) 0.0189(5) 0.0333(7) -0.0012(5) 0.0205(5) -0.0007(4)
O1 0.0247(4) 0.0230(4) 0.0300(4) 0.0049(3) 0.0179(3) -0.0001(3)
C1 0.0226(5) 0.0200(5) 0.0259(5) 0.0018(4) 0.0138(4) -0.0019(4)
C2 0.0301(6) 0.0209(5) 0.0279(5) 0.0014(4) 0.0190(5) 0.0004(4)
C3 0.0288(6) 0.0235(5) 0.0335(6) 0.0042(4) 0.0197(5) 0.0039(4)
C4 0.0234(5) 0.0317(6) 0.0361(6) 0.0002(5) 0.0167(5) -0.0008(4)
C5 0.0269(6) 0.0262(6) 0.0372(7) -0.0041(5) 0.0185(5) -0.0036(4)
C6 0.0214(5) 0.0218(5) 0.0229(5) 0.0017(4) 0.0117(4) -0.0018(4)
C7 0.0204(5) 0.0228(5) 0.0290(6) 0.0023(4) 0.0141(4) -0.0017(4)
C8 0.0443(8) 0.0691(11) 0.0544(9) 0.0362(8) 0.0387(8) 0.0282(8)
C9 0.0584(10) 0.0679(12) 0.0943(15) 0.0543(11) 0.0589(11) 0.0396(9)
C10 0.0379(7) 0.0305(7) 0.0811(12) 0.0048(7) 0.0399(8) 0.0060(6)
C11 0.0395(7) 0.0428(8) 0.0420(8) -0.0141(6) 0.0233(6) 0.0010(6)
C12 0.0359(6) 0.0340(6) 0.0270(6) -0.0018(5) 0.0165(5) 0.0050(5)
C13 0.0318(6) 0.0205(5) 0.0269(5) 0.0009(4) 0.0202(5) 0.0001(4)
C14 0.0370(7) 0.0299(6) 0.0446(7) 0.0048(5) 0.0268(6) -0.0028(5)
C15 0.0591(9) 0.0320(7) 0.0621(10) 0.0046(6) 0.0440(8) -0.0086(6)
C16 0.0787(11) 0.0236(6) 0.0498(8) 0.0071(6) 0.0485(9) 0.0041(6)
C17 0.0583(9) 0.0300(6) 0.0313(6) 0.0082(5) 0.0286(7) 0.0153(6)
C18 0.0367(6) 0.0295(6) 0.0282(6) 0.0038(5) 0.0201(5) 0.0051(5)
C19 0.0337(6) 0.0175(5) 0.0364(6) -0.0037(4) 0.0257(5) -0.0049(4)
C20 0.0394(6) 0.0203(5) 0.0364(6) -0.0016(4) 0.0268(6) 0.0000(5)
C21 0.0586(9) 0.0229(6) 0.0398(7) 0.0019(5) 0.0315(7) 0.0030(6)
C22 0.0784(11) 0.0272(6) 0.0509(9) 0.0008(6) 0.0487(9) -0.0086(7)
C23 0.0640(10) 0.0354(7) 0.0639(10) -0.0049(7) 0.0529(9) -0.0142(7)
C24 0.0392(7) 0.0295(6) 0.0511(8) -0.0045(5) 0.0337(7) -0.0086(5)
C25 0.0370(6) 0.0230(5) 0.0344(6) -0.0033(4) 0.0231(6) -0.0039(5)
C26 0.0521(9) 0.0522(9) 0.0354(7) -0.0085(6) 0.0240(7) -0.0219(7)
C27 0.0353(7) 0.0327(6) 0.0478(8) 0.0041(6) 0.0261(6) 0.0100(5)
C28 0.0422(8) 0.0610(10) 0.0592(10) 0.0035(8) 0.0373(8) 0.0090(7)
C29 0.0240(6) 0.0432(8) 0.0461(8) 0.0026(6) 0.0129(6) 0.0001(5)
C30 0.0360(8) 0.0629(10) 0.0373(8) 0.0049(7) 0.0107(6) 0.0015(7)
C31 0.0364(7) 0.0341(7) 0.0526(9) -0.0142(6) 0.0203(7) -0.0082(6)
C32 0.0663(11) 0.0412(8) 0.0614(11) -0.0171(8) 0.0364(9) -0.0010(8)

loop_
_atom_type_symbol
_atom_type_description
_atom_type_scat_dispersion_real
_atom_type_scat_dispersion_imag
_atom_type_scat_source
C C 0.0033 0.0016 'International Tables Vol C Tables 4.2.6.8 and 6.1.1.4'
H H 0.0000 0.0000 'International Tables Vol C Tables 4.2.6.8 and 6.1.1.4'
B B 0.0013 0.0007 'International Tables Vol C Tables 4.2.6.8 and 6.1.1.4'
O O 0.0106 0.0060 'International Tables Vol C Tables 4.2.6.8 and 6.1.1.4'

loop_
_geom_angle_atom_site_label_1
_geom_angle_atom_site_label_2
_geom_angle_atom_site_label_3
_geom_angle
O1 B1 C5 120.89(11)
O1 B1 C19 115.39(11)
C5 B1 C19 123.72(10)
B1 O1 C1 119.12(9)
C6 C1 O1 120.76(10)
C6 C1 C2 127.02(10)
O1 C1 C2 111.84(9)
C3 C2 C1 120.39(10)
C3 C2 C25 124.86(11)
C1 C2 C25 114.41(10)
C2 C3 C4 122.42(11)
C2 C3 C27 121.44(12)
C4 C3 C27 116.10(11)
C5 C4 C3 121.63(11)
C5 C4 C29 122.94(12)
C3 C4 C29 115.40(11)
C4 C5 C31 124.21(12)
C4 C5 B1 120.96(11)
C31 C5 B1 114.81(11)
C1 C6 C7 125.10(10)
C1 C6 C13 119.07(10)
C7 C6 C13 115.82(9)
C8 C7 C12 117.06(12)
C8 C7 C6 124.13(12)
C12 C7 C6 118.79(10)
C7 C8 C9 120.89(15)
C7 C8 H8 119.6
C9 C8 H8 119.6
C10 C9 C8 120.99(15)
C10 C9 H9 119.5
C8 C9 H9 119.5
C9 C10 C11 119.20(14)
C9 C10 H10 120.4
C11 C10 H10 120.4
C10 C11 C12 120.12(14)
C10 C11 H11 119.9
C12 C11 H11 119.9
C11 C12 C7 121.71(13)
C11 C12 H12 119.1
C7 C12 H12 119.1
C18 C13 C14 118.72(11)
C18 C13 C6 123.03(11)
C14 C13 C6 118.25(11)
C15 C14 C13 120.63(14)
C15 C14 H14 119.7
C13 C14 H14 119.7
C16 C15 C14 120.36(14)
C16 C15 H15 119.8
C14 C15 H15 119.8
C17 C16 C15 119.57(12)
C17 C16 H16 120.2
C15 C16 H16 120.2
C16 C17 C18 120.38(13)
C16 C17 H17 119.8
C18 C17 H17 119.8
C13 C18 C17 120.32(13)
C13 C18 H18 119.8
C17 C18 H18 119.8
C20 C19 C24 117.61(12)
C20 C19 B1 122.79(10)
C24 C19 B1 119.42(11)
C21 C20 C19 121.29(12)
C21 C20 H20 119.4
C19 C20 H20 119.4
C22 C21 C20 119.72(14)
C22 C21 H21 120.1
C20 C21 H21 120.1
C23 C22 C21 120.13(13)
C23 C22 H22 119.9
C21 C22 H22 119.9
C22 C23 C24 120.05(13)
C22 C23 H23 120.0
C24 C23 H23 120.0
C23 C24 C19 121.17(14)
C23 C24 H24 119.4
C19 C24 H24 119.4
C2 C25 C26 112.93(11)
C2 C25 H25A 109.0
C26 C25 H25A 109.0
C2 C25 H25B 109.0
C26 C25 H25B 109.0
H25A C25 H25B 107.8
C25 C26 H26A 109.5
C25 C26 H26B 109.5
H26A C26 H26B 109.5
C25 C26 H26C 109.5
H26A C26 H26C 109.5
H26B C26 H26C 109.5
C28 C27 C3 111.31(12)
C28 C27 H27A 109.4
C3 C27 H27A 109.4
C28 C27 H27B 109.4
C3 C27 H27B 109.4
H27A C27 H27B 108.0
C27 C28 H28A 109.5
C27 C28 H28B 109.5
H28A C28 H28B 109.5
C27 C28 H28C 109.5
H28A C28 H28C 109.5
H28B C28 H28C 109.5
C30 C29 C4 113.66(12)
C30 C29 H29A 108.8
C4 C29 H29A 108.8
C30 C29 H29B 108.8
C4 C29 H29B 108.8
H29A C29 H29B 107.7
C29 C30 H30A 109.5
C29 C30 H30B 109.5
H30A C30 H30B 109.5
C29 C30 H30C 109.5
H30A C30 H30C 109.5
H30B C30 H30C 109.5
C32 C31 C5 113.09(13)
C32 C31 H31A 109.0
C5 C31 H31A 109.0
C32 C31 H31B 109.0
C5 C31 H31B 109.0
H31A C31 H31B 107.8
C31 C32 H32A 109.5
C31 C32 H32B 109.5
H32A C32 H32B 109.5
C31 C32 H32C 109.5
H32A C32 H32C 109.5
H32B C32 H32C 109.5

loop_
_geom_bond_atom_site_label_1
_geom_bond_atom_site_label_2
_geom_bond_distance
B1 O1 1.3683(15)
B1 C5 1.5610(19)
B1 C19 1.5649(17)
O1 C1 1.3976(13)
C1 C6 1.3447(15)
C1 C2 1.4887(15)
C2 C3 1.3505(17)
C2 C25 1.5177(16)
C3 C4 1.4998(17)
C3 C27 1.5175(17)
C4 C5 1.3510(18)
C4 C29 1.5221(18)
C5 C31 1.5192(18)
C6 C7 1.4877(16)
C6 C13 1.4947(15)
C7 C8 1.3866(18)
C7 C12 1.3962(17)
C8 C9 1.392(2)
C8 H8 0.9300
C9 C10 1.371(3)
C9 H9 0.9300
C10 C11 1.371(2)
C10 H10 0.9300
C11 C12 1.3876(19)
C11 H11 0.9300
C12 H12 0.9300
C13 C18 1.3862(17)
C13 C14 1.3918(17)
C14 C15 1.3871(19)
C14 H14 0.9300
C15 C16 1.379(2)
C15 H15 0.9300
C16 C17 1.378(2)
C16 H16 0.9300
C17 C18 1.3965(18)
C17 H17 0.9300
C18 H18 0.9300
C19 C20 1.3970(18)
C19 C24 1.4045(16)
C20 C21 1.3897(18)
C20 H20 0.9300
C21 C22 1.389(2)
C21 H21 0.9300
C22 C23 1.379(3)
C22 H22 0.9300
C23 C24 1.387(2)
C23 H23 0.9300
C24 H24 0.9300
C25 C26 1.520(2)
C25 H25A 0.9700
C25 H25B 0.9700
C26 H26A 0.9600
C26 H26B 0.9600
C26 H26C 0.9600
C27 C28 1.515(2)
C27 H27A 0.9700
C27 H27B 0.9700
C28 H28A 0.9600
C28 H28B 0.9600
C28 H28C 0.9600
C29 C30 1.519(2)
C29 H29A 0.9700
C29 H29B 0.9700
C30 H30A 0.9600
C30 H30B 0.9600
C30 H30C 0.9600
C31 C32 1.508(2)
C31 H31A 0.9700
C31 H31B 0.9700
C32 H32A 0.9600
C32 H32B 0.9600
C32 H32C 0.9600

loop_
_geom_torsion_atom_site_label_1
_geom_torsion_atom_site_label_2
_geom_torsion_atom_site_label_3
_geom_torsion_atom_site_label_4
_geom_torsion
C5 B1 O1 C1 -13.43(16)
C19 B1 O1 C1 167.02(9)
B1 O1 C1 C6 124.83(12)
B1 O1 C1 C2 -61.79(13)
C6 C1 C2 C3 -119.63(14)
O1 C1 C2 C3 67.49(14)
C6 C1 C2 C25 66.66(15)
O1 C1 C2 C25 -106.23(11)
C1 C2 C3 C4 6.62(18)
C25 C2 C3 C4 179.65(11)
C1 C2 C3 C27 -170.90(11)
C25 C2 C3 C27 2.12(19)
C2 C3 C4 C5 -44.49(19)
C27 C3 C4 C5 133.16(13)
C2 C3 C4 C29 137.57(13)
C27 C3 C4 C29 -44.78(16)
C3 C4 C5 C31 178.60(13)
C29 C4 C5 C31 -3.6(2)
C3 C4 C5 B1 -3.00(19)
C29 C4 C5 B1 174.78(12)
O1 B1 C5 C4 53.56(17)
C19 B1 C5 C4 -126.92(13)
O1 B1 C5 C31 -127.90(13)
C19 B1 C5 C31 51.62(16)
O1 C1 C6 C7 -5.46(17)
C2 C1 C6 C7 -177.77(11)
O1 C1 C6 C13 173.51(10)
C2 C1 C6 C13 1.21(18)
C1 C6 C7 C8 30.67(19)
C13 C6 C7 C8 -148.33(14)
C1 C6 C7 C12 -150.59(12)
C13 C6 C7 C12 30.41(15)
C12 C7 C8 C9 1.2(2)
C6 C7 C8 C9 180.00(16)
C7 C8 C9 C10 -0.4(3)
C8 C9 C10 C11 -1.0(3)
C9 C10 C11 C12 1.6(2)
C10 C11 C12 C7 -0.7(2)
C8 C7 C12 C11 -0.7(2)
C6 C7 C12 C11 -179.51(12)
C1 C6 C13 C18 53.89(16)
C7 C6 C13 C18 -127.04(12)
C1 C6 C13 C14 -126.01(13)
C7 C6 C13 C14 53.05(15)
C18 C13 C14 C15 -0.2(2)
C6 C13 C14 C15 179.70(13)
C13 C14 C15 C16 -0.6(2)
C14 C15 C16 C17 0.5(2)
C15 C16 C17 C18 0.4(2)
C14 C13 C18 C17 1.07(18)
C6 C13 C18 C17 -178.84(11)
C16 C17 C18 C13 -1.16(19)
O1 B1 C19 C20 28.97(16)
C5 B1 C19 C20 -150.58(12)
O1 B1 C19 C24 -146.10(11)
C5 B1 C19 C24 34.36(17)
C24 C19 C20 C21 -0.31(18)
B1 C19 C20 C21 -175.46(11)
C19 C20 C21 C22 1.5(2)
C20 C21 C22 C23 -1.1(2)
C21 C22 C23 C24 -0.3(2)
C22 C23 C24 C19 1.5(2)
C20 C19 C24 C23 -1.16(19)
B1 C19 C24 C23 174.16(12)
C3 C2 C25 C26 -95.86(16)
C1 C2 C25 C26 77.53(14)
C2 C3 C27 C28 104.43(15)
C4 C3 C27 C28 -73.24(16)
C5 C4 C29 C30 117.23(16)
C3 C4 C29 C30 -64.86(17)
C4 C5 C31 C32 -134.22(16)
B1 C5 C31 C32 47.30(19)
